data_4103222
loop_
_publ_author_name
'Qiang Zhang'
'Branko Mitasev'
'Ji Qi'
'John A. Porco'

_publ_section_title
;
 Total Synthesis of Plukenetione A
;
_journal_name_full 'Journal of the American Chemical Society'
_journal_page_first 14212
_journal_page_last 14215
_journal_paper_doi 10.1021/ja105784s
_journal_volume 132
_journal_year 2010
_chemical_formula_moiety 'C36 H37 Br O6'
_chemical_formula_sum 'C36 H37 Br O6'
_chemical_formula_weight 645.57
_chemical_name_systematic
; 
 ? 
;
_space_group_IT_number 33
_symmetry_cell_setting orthorhombic
_symmetry_space_group_name_Hall 'P 2c -2n'
_symmetry_space_group_name_H-M 'P n a 21'
_atom_sites_solution_hydrogens geom
_atom_sites_solution_primary direct
_atom_sites_solution_secondary difmap
_audit_creation_method SHELXL-97
_cell_angle_alpha 90.00
_cell_angle_beta 90.00
_cell_angle_gamma 90.00
_cell_formula_units_Z 4
_cell_length_a 19.7588(9)
_cell_length_b 7.7830(4)
_cell_length_c 20.3595(10)
_cell_measurement_reflns_used 4854
_cell_measurement_temperature 173(2)
_cell_measurement_theta_max 24.16
_cell_measurement_theta_min 2.29
_cell_volume 3130.9(3)
_computing_cell_refinement 'Bruker SAINT+'
_computing_data_collection 'Bruker APEX2'
_computing_data_reduction 'Bruker SAINT+'
_computing_molecular_graphics 'Bruker SHELXTL'
_computing_publication_material 'Bruker SHELXTL'
_computing_structure_refinement 'SHELXL-97 (Sheldrick, 1997)'
_computing_structure_solution 'SHELXS-97 (Sheldrick, 1990)'
_diffrn_ambient_temperature 173(2)
_diffrn_measured_fraction_theta_full 0.989
_diffrn_measured_fraction_theta_max 0.989
_diffrn_measurement_device_type 'Bruker X8 APEX II diffractometer'
_diffrn_measurement_method 'phi and omega scans'
_diffrn_radiation_monochromator graphite
_diffrn_radiation_source 'fine-focus sealed tube'
_diffrn_radiation_type MoK\a
_diffrn_radiation_wavelength 0.71073
_diffrn_reflns_av_R_equivalents 0.0390
_diffrn_reflns_av_sigmaI/netI 0.0529
_diffrn_reflns_limit_h_max 26
_diffrn_reflns_limit_h_min -26
_diffrn_reflns_limit_k_max 8
_diffrn_reflns_limit_k_min -10
_diffrn_reflns_limit_l_max 27
_diffrn_reflns_limit_l_min -21
_diffrn_reflns_number 19766
_diffrn_reflns_theta_full 28.39
_diffrn_reflns_theta_max 28.39
_diffrn_reflns_theta_min 2.00
_diffrn_standards_number 0
_exptl_absorpt_coefficient_mu 1.358
_exptl_absorpt_correction_T_max 0.7729
_exptl_absorpt_correction_T_min 0.6126
_exptl_absorpt_correction_type multi-scan
_exptl_absorpt_process_details SADABS
_exptl_crystal_colour colourless
_exptl_crystal_density_diffrn 1.370
_exptl_crystal_density_method 'not measured'
_exptl_crystal_description parallelepiped
_exptl_crystal_F_000 1344
_exptl_crystal_size_max 0.40
_exptl_crystal_size_mid 0.25
_exptl_crystal_size_min 0.20
_refine_diff_density_max 0.311
_refine_diff_density_min -0.368
_refine_diff_density_rms 0.055
_refine_ls_abs_structure_details 'Flack H D (1983), Acta Cryst. A39, 876-881'
_refine_ls_abs_structure_Flack 0.568(5)
_refine_ls_extinction_method none
_refine_ls_goodness_of_fit_ref 1.020
_refine_ls_hydrogen_treatment riding
_refine_ls_matrix_type full
_refine_ls_number_parameters 395
_refine_ls_number_reflns 6669
_refine_ls_number_restraints 1
_refine_ls_restrained_S_all 1.020
_refine_ls_R_factor_all 0.0677
_refine_ls_R_factor_gt 0.0363
_refine_ls_shift/su_max 0.009
_refine_ls_shift/su_mean 0.000
_refine_ls_structure_factor_coef Fsqd
_refine_ls_weighting_details 'calc w=1/[\s^2^(Fo^2^)+(0.0357P)^2^+0.1018P] where P=(Fo^2^+2Fc^2^)/3'
_refine_ls_weighting_scheme calc
_refine_ls_wR_factor_gt 0.0699
_refine_ls_wR_factor_ref 0.0791
_reflns_number_gt 4835
_reflns_number_total 6669
_reflns_threshold_expression >2sigma(I)
_cod_data_source_file ja105784s_si_002.cif
_cod_data_source_block porco123
_cod_database_code 4103222

loop_
_symmetry_equiv_pos_as_xyz
'x, y, z'
'-x, -y, z+1/2'
'x+1/2, -y+1/2, z'
'-x+1/2, y+1/2, z+1/2'

loop_
_atom_site_label
_atom_site_type_symbol
_atom_site_fract_x
_atom_site_fract_y
_atom_site_fract_z
_atom_site_U_iso_or_equiv
_atom_site_adp_type
_atom_site_occupancy
_atom_site_symmetry_multiplicity
_atom_site_calc_flag
_atom_site_refinement_flags
Br1 Br 0.656219(10) 0.13575(3) 0.670349(17) 0.04482(7) Uani 1 1 d .
O1 O 0.96310(7) -0.12572(18) 0.77786(7) 0.0269(4) Uani 1 1 d .
O2 O 0.98619(7) -0.1278(2) 0.67001(11) 0.0523(5) Uani 1 1 d .
O3 O 1.14541(8) -0.0275(2) 0.98471(8) 0.0347(4) Uani 1 1 d .
O4 O 1.12502(7) -0.48219(18) 0.85686(7) 0.0293(4) Uani 1 1 d .
O5 O 0.95349(8) -0.2391(2) 0.94146(8) 0.0345(4) Uani 1 1 d .
O6 O 1.26690(8) -0.2224(2) 0.87732(8) 0.0380(4) Uani 1 1 d .
C1 C 1.03157(10) -0.1768(3) 0.79159(11) 0.0245(5) Uani 1 1 d .
H1A H 1.0506 -0.2402 0.7531 0.029 Uiso 1 1 calc R
C2 C 1.07478(10) -0.0185(3) 0.80601(11) 0.0250(5) Uani 1 1 d .
H2A H 1.0746 0.0561 0.7660 0.030 Uiso 1 1 calc R
C3 C 1.04241(11) 0.0823(3) 0.86211(11) 0.0275(6) Uani 1 1 d .
H3A H 0.9958 0.1159 0.8497 0.033 Uiso 1 1 calc R
H3B H 1.0687 0.1884 0.8703 0.033 Uiso 1 1 calc R
C4 C 1.04032(10) -0.0283(3) 0.92588(10) 0.0249(5) Uani 1 1 d .
C5 C 1.11337(11) -0.0789(3) 0.93842(12) 0.0260(5) Uani 1 1 d .
C6 C 1.14664(10) -0.1893(3) 0.88499(11) 0.0224(5) Uani 1 1 d .
C7 C 1.10262(10) -0.3414(3) 0.86508(11) 0.0216(5) Uani 1 1 d .
C8 C 1.02840(10) -0.2971(3) 0.85162(11) 0.0245(5) Uani 1 1 d .
C9 C 1.00171(10) -0.1937(3) 0.91013(11) 0.0236(5) Uani 1 1 d .
C10 C 1.14912(10) -0.0680(3) 0.82126(11) 0.0241(5) Uani 1 1 d .
C11 C 1.19113(12) 0.0922(3) 0.83516(13) 0.0347(6) Uani 1 1 d .
H11A H 1.1829 0.1778 0.8008 0.052 Uiso 1 1 calc R
H11B H 1.2393 0.0618 0.8357 0.052 Uiso 1 1 calc R
H11C H 1.1782 0.1399 0.8779 0.052 Uiso 1 1 calc R
C12 C 1.17955(12) -0.1601(3) 0.76134(11) 0.0312(6) Uani 1 1 d .
H12A H 1.2283 -0.1751 0.7678 0.047 Uiso 1 1 calc R
H12B H 1.1716 -0.0911 0.7218 0.047 Uiso 1 1 calc R
H12C H 1.1581 -0.2728 0.7562 0.047 Uiso 1 1 calc R
C13 C 1.00909(11) 0.0685(3) 0.98329(12) 0.0329(6) Uani 1 1 d .
H13A H 1.0026 -0.0119 1.0204 0.039 Uiso 1 1 calc R
H13B H 1.0408 0.1594 0.9978 0.039 Uiso 1 1 calc R
C14 C 0.94199(12) 0.1495(3) 0.96621(13) 0.0335(6) Uani 1 1 d .
H14A H 0.9144 0.0890 0.9358 0.040 Uiso 1 1 calc R
C15 C 0.91788(12) 0.2946(3) 0.98903(13) 0.0332(6) Uani 1 1 d .
C16 C 0.85001(13) 0.3620(4) 0.96897(17) 0.0531(8) Uani 1 1 d .
H16A H 0.8287 0.2811 0.9385 0.080 Uiso 1 1 calc R
H16B H 0.8555 0.4737 0.9474 0.080 Uiso 1 1 calc R
H16C H 0.8214 0.3754 1.0079 0.080 Uiso 1 1 calc R
C17 C 0.95539(15) 0.4043(4) 1.03773(15) 0.0583(9) Uani 1 1 d .
H17A H 1.0039 0.3788 1.0353 0.087 Uiso 1 1 calc R
H17B H 0.9389 0.3797 1.0821 0.087 Uiso 1 1 calc R
H17C H 0.9478 0.5259 1.0275 0.087 Uiso 1 1 calc R
C18 C 1.21639(11) -0.2546(3) 0.90845(11) 0.0276(6) Uani 1 1 d .
C19 C 1.22112(11) -0.3588(3) 0.97003(11) 0.0277(6) Uani 1 1 d .
C20 C 1.16598(11) -0.4335(3) 1.00157(13) 0.0347(6) Uani 1 1 d .
H20A H 1.1216 -0.4148 0.9852 0.042 Uiso 1 1 calc R
C21 C 1.17541(13) -0.5343(4) 1.05631(14) 0.0468(7) Uani 1 1 d .
H21A H 1.1374 -0.5852 1.0773 0.056 Uiso 1 1 calc R
C22 C 1.23929(13) -0.5623(3) 1.08106(13) 0.0448(7) Uani 1 1 d .
H22A H 1.2457 -0.6347 1.1181 0.054 Uiso 1 1 calc R
C23 C 1.29349(13) -0.4842(3) 1.05141(13) 0.0423(7) Uani 1 1 d .
H23A H 1.3375 -0.4988 1.0693 0.051 Uiso 1 1 calc R
C24 C 1.28509(12) -0.3854(3) 0.99636(13) 0.0346(6) Uani 1 1 d .
H24A H 1.3234 -0.3345 0.9760 0.042 Uiso 1 1 calc R
C25 C 0.98416(11) -0.4578(3) 0.84057(11) 0.0286(6) Uani 1 1 d .
H25A H 0.9943 -0.5425 0.8755 0.034 Uiso 1 1 calc R
H25B H 0.9360 -0.4247 0.8450 0.034 Uiso 1 1 calc R
C26 C 0.99397(11) -0.5415(3) 0.77564(12) 0.0310(6) Uani 1 1 d .
H26A H 1.0387 -0.5763 0.7650 0.037 Uiso 1 1 calc R
C27 C 0.94668(12) -0.5725(3) 0.73098(12) 0.0318(6) Uani 1 1 d .
C28 C 0.96537(12) -0.6540(3) 0.66631(17) 0.0452(6) Uani 1 1 d .
H28A H 1.0120 -0.6963 0.6684 0.068 Uiso 1 1 calc R
H28B H 0.9615 -0.5686 0.6311 0.068 Uiso 1 1 calc R
H28C H 0.9347 -0.7502 0.6573 0.068 Uiso 1 1 calc R
C29 C 0.87342(13) -0.5271(4) 0.73810(14) 0.0483(8) Uani 1 1 d .
H29A H 0.8617 -0.4369 0.7065 0.072 Uiso 1 1 calc R
H29B H 0.8649 -0.4857 0.7828 0.072 Uiso 1 1 calc R
H29C H 0.8457 -0.6291 0.7297 0.072 Uiso 1 1 calc R
C30 C 0.94711(12) -0.1046(3) 0.71392(12) 0.0321(6) Uani 1 1 d .
C31 C 0.87560(11) -0.0492(3) 0.70529(11) 0.0267(6) Uani 1 1 d .
C32 C 0.85306(12) -0.0191(3) 0.64243(12) 0.0321(6) Uani 1 1 d .
H32A H 0.8825 -0.0383 0.6063 0.039 Uiso 1 1 calc R
C33 C 0.78754(12) 0.0393(3) 0.63141(12) 0.0340(6) Uani 1 1 d .
H33A H 0.7719 0.0619 0.5882 0.041 Uiso 1 1 calc R
C34 C 0.74644(10) 0.0633(3) 0.68428(12) 0.0299(6) Uani 1 1 d .
C35 C 0.76761(11) 0.0327(3) 0.74817(11) 0.0278(6) Uani 1 1 d .
H35A H 0.7377 0.0501 0.7841 0.033 Uiso 1 1 calc R
C36 C 0.83290(11) -0.0235(3) 0.75863(12) 0.0294(6) Uani 1 1 d .
H36A H 0.8486 -0.0445 0.8020 0.035 Uiso 1 1 calc R

loop_
_atom_site_aniso_label
_atom_site_aniso_U_11
_atom_site_aniso_U_22
_atom_site_aniso_U_33
_atom_site_aniso_U_23
_atom_site_aniso_U_13
_atom_site_aniso_U_12
Br1 0.02503(10) 0.06683(15) 0.04261(13) 0.00411(17) -0.00697(15) 0.00585(11)
O1 0.0241(7) 0.0354(8) 0.0212(8) 0.0015(7) -0.0016(7) 0.0049(6)
O2 0.0361(8) 0.0958(12) 0.0251(8) 0.0044(11) 0.0013(12) 0.0242(9)
O3 0.0302(9) 0.0442(9) 0.0298(9) -0.0123(8) -0.0055(8) 0.0071(7)
O4 0.0291(8) 0.0269(8) 0.0320(9) -0.0024(7) -0.0040(8) 0.0063(7)
O5 0.0313(9) 0.0382(9) 0.0341(10) 0.0001(8) 0.0106(8) -0.0009(7)
O6 0.0242(8) 0.0529(10) 0.0370(10) 0.0050(8) 0.0042(8) 0.0037(7)
C1 0.0174(10) 0.0293(12) 0.0268(13) -0.0012(10) -0.0013(10) 0.0051(9)
C2 0.0265(11) 0.0267(11) 0.0217(12) 0.0063(9) 0.0003(10) 0.0032(9)
C3 0.0253(11) 0.0263(11) 0.0309(14) 0.0017(10) -0.0014(10) 0.0048(9)
C4 0.0208(10) 0.0304(11) 0.0237(13) -0.0014(10) 0.0015(10) 0.0038(9)
C5 0.0262(11) 0.0267(11) 0.0252(13) -0.0005(10) -0.0003(11) 0.0000(9)
C6 0.0195(11) 0.0243(11) 0.0236(12) -0.0005(9) 0.0014(10) 0.0025(8)
C7 0.0225(11) 0.0251(11) 0.0172(11) 0.0031(9) 0.0019(9) 0.0041(9)
C8 0.0198(11) 0.0253(11) 0.0285(13) 0.0003(10) -0.0012(10) -0.0001(9)
C9 0.0225(11) 0.0250(11) 0.0232(12) 0.0039(9) 0.0011(10) 0.0052(9)
C10 0.0234(11) 0.0266(11) 0.0222(12) 0.0019(10) -0.0005(10) 0.0037(9)
C11 0.0296(13) 0.0354(13) 0.0392(16) 0.0040(12) 0.0063(12) -0.0035(10)
C12 0.0296(11) 0.0413(14) 0.0227(13) 0.0035(11) 0.0061(11) 0.0004(10)
C13 0.0287(12) 0.0376(13) 0.0324(14) -0.0094(11) 0.0024(11) 0.0055(10)
C14 0.0254(12) 0.0385(14) 0.0367(15) -0.0071(11) 0.0053(11) 0.0004(10)
C15 0.0350(14) 0.0297(13) 0.0350(15) 0.0045(12) 0.0117(12) 0.0072(11)
C16 0.0446(16) 0.0485(17) 0.066(2) 0.0099(15) 0.0138(14) 0.0184(13)
C17 0.075(2) 0.0497(17) 0.0497(19) -0.0140(14) 0.0008(17) 0.0196(15)
C18 0.0234(11) 0.0313(12) 0.0282(13) -0.0088(11) -0.0013(11) 0.0040(9)
C19 0.0264(12) 0.0305(12) 0.0261(13) -0.0038(10) 0.0006(10) 0.0056(10)
C20 0.0273(12) 0.0474(14) 0.0294(14) 0.0069(12) -0.0034(11) 0.0066(10)
C21 0.0424(14) 0.0569(17) 0.0412(17) 0.0092(14) -0.0034(14) -0.0012(13)
C22 0.0524(17) 0.0482(16) 0.0337(16) 0.0059(13) -0.0036(14) 0.0120(13)
C23 0.0371(14) 0.0548(16) 0.0349(16) -0.0003(14) -0.0123(13) 0.0137(12)
C24 0.0281(13) 0.0380(13) 0.0376(15) -0.0049(12) -0.0029(12) 0.0090(10)
C25 0.0251(12) 0.0281(12) 0.0325(14) 0.0011(10) -0.0006(11) -0.0028(9)
C26 0.0227(11) 0.0306(12) 0.0398(15) -0.0017(12) 0.0022(12) -0.0026(9)
C27 0.0307(12) 0.0268(12) 0.0380(15) 0.0046(11) -0.0021(12) -0.0092(10)
C28 0.0388(12) 0.0516(14) 0.0454(15) -0.0074(16) -0.0076(18) -0.0123(11)
C29 0.0349(14) 0.0634(18) 0.0466(18) -0.0105(14) -0.0047(13) -0.0080(13)
C30 0.0298(12) 0.0430(14) 0.0236(13) 0.0032(11) 0.0030(11) 0.0061(10)
C31 0.0263(12) 0.0320(12) 0.0217(13) 0.0001(10) 0.0002(10) 0.0009(10)
C32 0.0295(13) 0.0407(14) 0.0261(13) -0.0002(11) -0.0008(11) 0.0021(10)
C33 0.0290(13) 0.0490(15) 0.0241(13) 0.0057(12) -0.0053(11) -0.0023(11)
C34 0.0188(10) 0.0330(12) 0.0378(17) 0.0029(11) -0.0045(11) -0.0021(9)
C35 0.0242(12) 0.0324(12) 0.0269(13) 0.0032(11) 0.0019(11) 0.0040(10)
C36 0.0315(13) 0.0342(13) 0.0224(13) 0.0042(10) -0.0022(11) 0.0024(10)

loop_
_atom_type_symbol
_atom_type_description
_atom_type_scat_dispersion_real
_atom_type_scat_dispersion_imag
_atom_type_scat_source
C C 0.0033 0.0016 'International Tables Vol C Tables 4.2.6.8 and 6.1.1.4'
H H 0.0000 0.0000 'International Tables Vol C Tables 4.2.6.8 and 6.1.1.4'
O O 0.0106 0.0060 'International Tables Vol C Tables 4.2.6.8 and 6.1.1.4'
Br Br -0.2901 2.4595 'International Tables Vol C Tables 4.2.6.8 and 6.1.1.4'

loop_
_geom_angle_atom_site_label_1
_geom_angle_atom_site_label_2
_geom_angle_atom_site_label_3
_geom_angle
C30 O1 C1 116.22(17)
O1 C1 C2 109.89(16)
O1 C1 C8 106.51(16)
C2 C1 C8 111.12(18)
C3 C2 C1 108.91(17)
C3 C2 C10 112.02(18)
C1 C2 C10 111.58(17)
C2 C3 C4 110.55(17)
C5 C4 C13 112.64(18)
C5 C4 C9 106.92(17)
C13 C4 C9 112.06(18)
C5 C4 C3 104.97(17)
C13 C4 C3 112.17(18)
C9 C4 C3 107.65(18)
O3 C5 C4 123.1(2)
O3 C5 C6 121.06(19)
C4 C5 C6 115.69(18)
C7 C6 C5 112.27(17)
C7 C6 C18 109.60(17)
C5 C6 C18 110.34(18)
C7 C6 C10 105.02(17)
C5 C6 C10 104.91(16)
C18 C6 C10 114.60(17)
O4 C7 C6 122.61(19)
O4 C7 C8 122.47(19)
C6 C7 C8 114.78(17)
C9 C8 C7 108.00(17)
C9 C8 C1 108.18(17)
C7 C8 C1 103.88(16)
C9 C8 C25 110.15(17)
C7 C8 C25 112.71(18)
C1 C8 C25 113.58(18)
O5 C9 C4 122.2(2)
O5 C9 C8 122.2(2)
C4 C9 C8 115.68(18)
C11 C10 C12 108.41(19)
C11 C10 C2 110.48(17)
C12 C10 C2 109.12(18)
C11 C10 C6 110.34(18)
C12 C10 C6 112.28(17)
C2 C10 C6 106.21(16)
C14 C13 C4 112.72(19)
C15 C14 C13 126.7(2)
C14 C15 C16 122.1(2)
C14 C15 C17 122.9(2)
C16 C15 C17 115.0(2)
O6 C18 C19 120.1(2)
O6 C18 C6 120.4(2)
C19 C18 C6 119.55(19)
C20 C19 C24 118.2(2)
C20 C19 C18 124.4(2)
C24 C19 C18 117.5(2)
C21 C20 C19 120.4(2)
C20 C21 C22 120.7(3)
C23 C22 C21 119.0(3)
C24 C23 C22 121.0(2)
C23 C24 C19 120.7(2)
C26 C25 C8 114.28(18)
C27 C26 C25 126.7(2)
C26 C27 C29 124.9(2)
C26 C27 C28 120.2(2)
C29 C27 C28 114.9(2)
O2 C30 O1 123.5(2)
O2 C30 C31 124.7(2)
O1 C30 C31 111.82(19)
C32 C31 C36 120.4(2)
C32 C31 C30 117.8(2)
C36 C31 C30 121.7(2)
C31 C32 C33 120.5(2)
C34 C33 C32 118.2(2)
C33 C34 C35 122.6(2)
C33 C34 Br1 118.98(17)
C35 C34 Br1 118.44(17)
C36 C35 C34 118.8(2)
C35 C36 C31 119.5(2)

loop_
_geom_bond_atom_site_label_1
_geom_bond_atom_site_label_2
_geom_bond_distance
Br1 C34 1.891(2)
O1 C30 1.350(3)
O1 C1 1.437(2)
O2 C30 1.195(3)
O3 C5 1.204(3)
O4 C7 1.194(2)
O5 C9 1.200(2)
O6 C18 1.209(3)
C1 C2 1.528(3)
C1 C8 1.541(3)
C2 C3 1.526(3)
C2 C10 1.550(3)
C3 C4 1.558(3)
C4 C5 1.518(3)
C4 C13 1.521(3)
C4 C9 1.530(3)
C5 C6 1.534(3)
C6 C7 1.524(3)
C6 C18 1.545(3)
C6 C10 1.605(3)
C7 C8 1.531(3)
C8 C9 1.531(3)
C8 C25 1.543(3)
C10 C11 1.524(3)
C10 C12 1.538(3)
C13 C14 1.509(3)
C14 C15 1.311(3)
C15 C16 1.497(3)
C15 C17 1.504(4)
C18 C19 1.496(3)
C19 C20 1.392(3)
C19 C24 1.389(3)
C20 C21 1.376(4)
C21 C22 1.376(4)
C22 C23 1.372(4)
C23 C24 1.369(4)
C25 C26 1.486(3)
C26 C27 1.326(3)
C27 C29 1.497(3)
C27 C28 1.507(4)
C30 C31 1.488(3)
C31 C32 1.375(3)
C31 C36 1.390(3)
C32 C33 1.390(3)
C33 C34 1.361(3)
C34 C35 1.387(3)
C35 C36 1.379(3)
